data_7017966
loop_
_publ_author_name
'Yang, Dongming'
'Guo, Jianmei'
'Wu, Haishun'
'Ding, Yuqiang'
'Zheng, Wenjun'

_publ_section_title
;
 Synthesis and structural characterization of two-coordinate low-valent
 14-group metal complexes bearing bulky bis(amido)silane ligands.
;
_journal_issue 7
_journal_name_full 'Dalton transactions (Cambridge, England : 2003)'
_journal_page_first 2187
_journal_page_last 2194
_journal_paper_doi 10.1039/c1dt11774b
_journal_volume 41
_journal_year 2012
_chemical_formula_sum 'C52 H80 N4 Pb2 Si2'
_chemical_formula_weight 1231.76
_chemical_name_systematic
;
?
;
_space_group_IT_number 14
_symmetry_cell_setting monoclinic
_symmetry_space_group_name_Hall '-P 2yn'
_symmetry_space_group_name_H-M 'P 1 21/n 1'
_atom_sites_solution_hydrogens geom
_atom_sites_solution_primary direct
_atom_sites_solution_secondary difmap
_audit_creation_method SHELXL-97
_cell_angle_alpha 90.00
_cell_angle_beta 116.420(4)
_cell_angle_gamma 90.00
_cell_formula_units_Z 2
_cell_length_a 12.444(4)
_cell_length_b 18.724(6)
_cell_length_c 12.638(4)
_cell_measurement_reflns_used 926
_cell_measurement_temperature 293(2)
_cell_measurement_theta_max 26.750
_cell_measurement_theta_min 3.270
_cell_volume 2637.1(15)
_computing_cell_refinement 'Bruker SMART'
_computing_data_collection 'Bruker SMART'
_computing_data_reduction 'Bruker SHELXTL'
_computing_molecular_graphics 'Bruker SHELXTL'
_computing_publication_material 'Bruker SHELXTL'
_computing_structure_refinement 'SHELXL-97 (Sheldrick, 1997)'
_computing_structure_solution 'SHELXS-97 (Sheldrick, 1990)'
_diffrn_ambient_temperature 293(2)
_diffrn_measured_fraction_theta_full 1.000
_diffrn_measured_fraction_theta_max 1.000
_diffrn_measurement_device_type 'CCD area detector'
_diffrn_measurement_method 'phi and omega scans'
_diffrn_radiation_monochromator graphite
_diffrn_radiation_source 'fine-focus sealed tube'
_diffrn_radiation_type MoK\a
_diffrn_radiation_wavelength 0.71073
_diffrn_reflns_av_R_equivalents 0.0350
_diffrn_reflns_av_sigmaI/netI 0.0413
_diffrn_reflns_limit_h_max 15
_diffrn_reflns_limit_h_min -15
_diffrn_reflns_limit_k_max 23
_diffrn_reflns_limit_k_min -14
_diffrn_reflns_limit_l_max 15
_diffrn_reflns_limit_l_min -14
_diffrn_reflns_number 11715
_diffrn_reflns_theta_full 26.01
_diffrn_reflns_theta_max 26.01
_diffrn_reflns_theta_min 1.91
_exptl_absorpt_coefficient_mu 6.457
_exptl_absorpt_correction_T_max 0.4442
_exptl_absorpt_correction_T_min 0.3583
_exptl_absorpt_correction_type multi-scan
_exptl_absorpt_process_details sadabs
_exptl_crystal_colour colorless
_exptl_crystal_density_diffrn 1.551
_exptl_crystal_density_method 'not measured'
_exptl_crystal_description prism
_exptl_crystal_F_000 1224
_exptl_crystal_size_max 0.20
_exptl_crystal_size_mid 0.18
_exptl_crystal_size_min 0.15
_refine_diff_density_max 1.168
_refine_diff_density_min -0.775
_refine_diff_density_rms 0.105
_refine_ls_extinction_method none
_refine_ls_goodness_of_fit_ref 0.944
_refine_ls_hydrogen_treatment constr
_refine_ls_matrix_type full
_refine_ls_number_parameters 271
_refine_ls_number_reflns 5195
_refine_ls_number_restraints 0
_refine_ls_restrained_S_all 0.944
_refine_ls_R_factor_all 0.0403
_refine_ls_R_factor_gt 0.0259
_refine_ls_shift/su_max 0.004
_refine_ls_shift/su_mean 0.000
_refine_ls_structure_factor_coef Fsqd
_refine_ls_weighting_details 'calc w=1/[\s^2^(Fo^2^)+(0.0303P)^2^+0.0000P] where P=(Fo^2^+2Fc^2^)/3'
_refine_ls_weighting_scheme calc
_refine_ls_wR_factor_gt 0.0562
_refine_ls_wR_factor_ref 0.0593
_reflns_number_gt 4027
_reflns_number_total 5195
_reflns_threshold_expression >2sigma(I)
_cod_data_source_file c1dt11774b.txt
_cod_data_source_block 5a
_cod_depositor_comments
;
The following automatic conversions were performed:

'_symmetry_cell_setting' value 'Monoclinic' changed to 'monoclinic'
according to /home/saulius/struct/CIF-dictionaries/cif_core.dic
dictionary named 'cif_core.dic' version 2.4.1 from 2010-06-29.

Automatic conversion script
Id: cif_fix_values 1715 2011-07-08 13:25:40Z adriana 
;
_cod_original_cell_volume 2637.3(16)
_cod_original_sg_symbol_H-M P2(1)/n
_cod_database_code 7017966

loop_
_symmetry_equiv_pos_as_xyz
'x, y, z'
'-x+1/2, y+1/2, -z+1/2'
'-x, -y, -z'
'x-1/2, -y-1/2, z-1/2'

loop_
_atom_site_label
_atom_site_type_symbol
_atom_site_fract_x
_atom_site_fract_y
_atom_site_fract_z
_atom_site_U_iso_or_equiv
_atom_site_adp_type
_atom_site_occupancy
_atom_site_symmetry_multiplicity
_atom_site_calc_flag
_atom_site_refinement_flags
Pb1 Pb 1.007798(14) 0.074020(8) 1.083742(13) 0.03179(6) Uani 1 1 d .
Si1 Si 0.76044(10) 0.04756(6) 0.88071(10) 0.0302(2) Uani 1 1 d .
N1 N 0.8158(3) 0.05116(17) 1.0311(3) 0.0301(7) Uani 1 1 d .
N2 N 0.8989(3) 0.05251(16) 0.8738(3) 0.0270(7) Uani 1 1 d .
C1 C 0.7560(3) 0.0651(2) 1.1036(3) 0.0291(9) Uani 1 1 d .
C2 C 0.7129(4) 0.0086(2) 1.1479(3) 0.0329(9) Uani 1 1 d .
C3 C 0.6583(4) 0.0239(3) 1.2201(4) 0.0418(11) Uani 1 1 d .
H3A H 0.6277 -0.0135 1.2471 0.050 Uiso 1 1 calc R
C4 C 0.6481(4) 0.0923(3) 1.2529(4) 0.0507(13) Uani 1 1 d .
H4A H 0.6125 0.1010 1.3026 0.061 Uiso 1 1 calc R
C5 C 0.6908(4) 0.1474(3) 1.2119(4) 0.0469(12) Uani 1 1 d .
H5A H 0.6845 0.1937 1.2351 0.056 Uiso 1 1 calc R
C6 C 0.7436(4) 0.1362(2) 1.1360(4) 0.0359(10) Uani 1 1 d .
C7 C 0.7851(4) 0.2008(2) 1.0909(4) 0.0451(11) Uani 1 1 d .
H7A H 0.8113 0.1838 1.0328 0.054 Uiso 1 1 calc R
C8 C 0.6825(5) 0.2541(3) 1.0285(5) 0.0642(15) Uani 1 1 d .
H8A H 0.6166 0.2303 0.9657 0.096 Uiso 1 1 calc R
H8B H 0.7099 0.2926 0.9966 0.096 Uiso 1 1 calc R
H8C H 0.6566 0.2727 1.0842 0.096 Uiso 1 1 calc R
C9 C 0.8922(5) 0.2377(3) 1.1906(6) 0.0735(17) Uani 1 1 d .
H9A H 0.9560 0.2039 1.2281 0.110 Uiso 1 1 calc R
H9B H 0.8682 0.2563 1.2477 0.110 Uiso 1 1 calc R
H9C H 0.9196 0.2762 1.1585 0.110 Uiso 1 1 calc R
C10 C 0.7243(4) -0.0697(2) 1.1201(4) 0.0383(10) Uani 1 1 d .
H10A H 0.7650 -0.0713 1.0692 0.046 Uiso 1 1 calc R
C11 C 0.6022(5) -0.1066(3) 1.0546(5) 0.0653(15) Uani 1 1 d .
H11A H 0.5543 -0.0811 0.9831 0.098 Uiso 1 1 calc R
H11B H 0.5618 -0.1072 1.1040 0.098 Uiso 1 1 calc R
H11C H 0.6140 -0.1548 1.0357 0.098 Uiso 1 1 calc R
C12 C 0.8005(5) -0.1107(3) 1.2328(4) 0.0573(14) Uani 1 1 d .
H12A H 0.8771 -0.0878 1.2736 0.086 Uiso 1 1 calc R
H12B H 0.8119 -0.1588 1.2131 0.086 Uiso 1 1 calc R
H12C H 0.7607 -0.1116 1.2827 0.086 Uiso 1 1 calc R
C13 C 0.6573(4) 0.1217(3) 0.7952(4) 0.0522(13) Uani 1 1 d .
H13A H 0.5843 0.1019 0.7355 0.078 Uiso 1 1 calc R
H13B H 0.6953 0.1503 0.7585 0.078 Uiso 1 1 calc R
H13C H 0.6393 0.1509 0.8477 0.078 Uiso 1 1 calc R
C14 C 0.6718(4) -0.0358(3) 0.8165(4) 0.0450(11) Uani 1 1 d .
H14A H 0.5960 -0.0235 0.7520 0.067 Uiso 1 1 calc R
H14B H 0.6583 -0.0604 0.8762 0.067 Uiso 1 1 calc R
H14C H 0.7156 -0.0663 0.7883 0.067 Uiso 1 1 calc R
C15 C 0.9010(4) 0.0941(2) 0.7763(3) 0.0323(9) Uani 1 1 d .
C16 C 0.8666(4) 0.0609(2) 0.6632(4) 0.0404(11) Uani 1 1 d .
C17 C 0.8675(4) 0.1015(3) 0.5712(4) 0.0508(12) Uani 1 1 d .
H17A H 0.8472 0.0796 0.4987 0.061 Uiso 1 1 calc R
C18 C 0.8976(4) 0.1730(3) 0.5839(4) 0.0549(14) Uani 1 1 d .
H18A H 0.8972 0.1990 0.5210 0.066 Uiso 1 1 calc R
C19 C 0.9275(4) 0.2045(3) 0.6892(5) 0.0503(13) Uani 1 1 d .
H19A H 0.9478 0.2527 0.6976 0.060 Uiso 1 1 calc R
C20 C 0.9293(4) 0.1678(2) 0.7869(4) 0.0379(10) Uani 1 1 d .
C21 C 0.9644(4) 0.2116(2) 0.9003(4) 0.0427(11) Uani 1 1 d .
H21A H 0.9386 0.1842 0.9509 0.051 Uiso 1 1 calc R
C22 C 1.0989(5) 0.2211(3) 0.9686(5) 0.0722(17) Uani 1 1 d .
H22A H 1.1374 0.1753 0.9825 0.108 Uiso 1 1 calc R
H22B H 1.1174 0.2438 1.0429 0.108 Uiso 1 1 calc R
H22C H 1.1272 0.2503 0.9238 0.108 Uiso 1 1 calc R
C23 C 0.9001(6) 0.2849(3) 0.8779(6) 0.084(2) Uani 1 1 d .
H23A H 0.9251 0.3097 0.9516 0.125 Uiso 1 1 calc R
H23B H 0.8149 0.2776 0.8426 0.125 Uiso 1 1 calc R
H23C H 0.9205 0.3128 0.8257 0.125 Uiso 1 1 calc R
C24 C 0.8305(5) -0.0167(3) 0.6369(4) 0.0496(12) Uani 1 1 d .
H24A H 0.8267 -0.0370 0.7066 0.059 Uiso 1 1 calc R
C25 C 0.9257(7) -0.0581(3) 0.6172(6) 0.0785(19) Uani 1 1 d .
H25A H 1.0022 -0.0523 0.6846 0.118 Uiso 1 1 calc R
H25B H 0.9301 -0.0402 0.5480 0.118 Uiso 1 1 calc R
H25C H 0.9048 -0.1078 0.6066 0.118 Uiso 1 1 calc R
C26 C 0.7062(5) -0.0245(3) 0.5328(4) 0.0743(18) Uani 1 1 d .
H26A H 0.6488 0.0016 0.5489 0.111 Uiso 1 1 calc R
H26B H 0.6842 -0.0741 0.5215 0.111 Uiso 1 1 calc R
H26C H 0.7077 -0.0060 0.4626 0.111 Uiso 1 1 calc R

loop_
_atom_site_aniso_label
_atom_site_aniso_U_11
_atom_site_aniso_U_22
_atom_site_aniso_U_33
_atom_site_aniso_U_23
_atom_site_aniso_U_13
_atom_site_aniso_U_12
Pb1 0.03062(9) 0.02646(8) 0.03651(9) -0.00287(8) 0.01331(7) -0.00135(8)
Si1 0.0280(6) 0.0309(6) 0.0309(6) 0.0010(5) 0.0124(5) 0.0015(5)
N1 0.0309(19) 0.0316(18) 0.0312(17) -0.0018(14) 0.0169(15) -0.0006(14)
N2 0.0292(18) 0.0235(16) 0.0300(17) 0.0026(13) 0.0147(15) -0.0028(13)
C1 0.025(2) 0.036(2) 0.0257(19) -0.0031(17) 0.0101(16) -0.0002(17)
C2 0.028(2) 0.040(2) 0.030(2) 0.0062(18) 0.0116(18) 0.0043(19)
C3 0.039(3) 0.056(3) 0.034(2) 0.008(2) 0.019(2) 0.002(2)
C4 0.044(3) 0.077(4) 0.037(2) -0.004(2) 0.023(2) 0.011(3)
C5 0.050(3) 0.049(3) 0.043(3) -0.012(2) 0.022(2) 0.003(2)
C6 0.030(2) 0.040(3) 0.036(2) -0.0038(19) 0.0130(19) 0.0018(19)
C7 0.045(3) 0.031(2) 0.061(3) -0.009(2) 0.025(2) 0.002(2)
C8 0.076(4) 0.044(3) 0.084(4) 0.007(3) 0.046(3) 0.015(3)
C9 0.055(4) 0.058(4) 0.100(5) -0.023(3) 0.027(3) -0.016(3)
C10 0.045(3) 0.033(2) 0.042(2) 0.005(2) 0.024(2) 0.000(2)
C11 0.060(4) 0.055(3) 0.069(4) 0.000(3) 0.018(3) -0.011(3)
C12 0.051(3) 0.057(3) 0.064(3) 0.020(3) 0.025(3) 0.009(3)
C13 0.041(3) 0.061(3) 0.054(3) 0.009(3) 0.020(2) 0.014(2)
C14 0.031(3) 0.058(3) 0.042(3) -0.005(2) 0.013(2) -0.011(2)
C15 0.030(2) 0.035(2) 0.034(2) 0.0065(17) 0.0152(18) 0.0030(18)
C16 0.035(3) 0.050(3) 0.034(2) 0.007(2) 0.0132(19) -0.001(2)
C17 0.053(3) 0.067(3) 0.032(2) 0.010(2) 0.018(2) -0.005(3)
C18 0.051(3) 0.067(4) 0.050(3) 0.027(3) 0.025(3) 0.003(3)
C19 0.051(3) 0.038(3) 0.065(3) 0.020(2) 0.030(3) 0.001(2)
C20 0.039(3) 0.031(2) 0.046(3) 0.009(2) 0.021(2) 0.0039(19)
C21 0.057(3) 0.026(2) 0.052(3) 0.012(2) 0.031(3) 0.006(2)
C22 0.080(4) 0.070(4) 0.065(4) -0.018(3) 0.031(3) -0.029(3)
C23 0.132(6) 0.032(3) 0.111(5) 0.013(3) 0.077(5) 0.016(3)
C24 0.067(3) 0.051(3) 0.028(2) -0.001(2) 0.019(2) -0.011(3)
C25 0.119(6) 0.066(4) 0.069(4) -0.012(3) 0.058(4) 0.000(4)
C26 0.077(4) 0.087(4) 0.039(3) -0.002(3) 0.008(3) -0.036(3)

loop_
_atom_type_symbol
_atom_type_description
_atom_type_scat_dispersion_real
_atom_type_scat_dispersion_imag
_atom_type_scat_source
C C 0.0033 0.0016 'International Tables Vol C Tables 4.2.6.8 and 6.1.1.4'
H H 0.0000 0.0000 'International Tables Vol C Tables 4.2.6.8 and 6.1.1.4'
N N 0.0061 0.0033 'International Tables Vol C Tables 4.2.6.8 and 6.1.1.4'
Si Si 0.0817 0.0704 'International Tables Vol C Tables 4.2.6.8 and 6.1.1.4'
Pb Pb -3.3944 10.1111 'International Tables Vol C Tables 4.2.6.8 and 6.1.1.4'

loop_
_geom_angle_atom_site_label_1
_geom_angle_atom_site_label_2
_geom_angle_atom_site_label_3
_geom_angle
_geom_angle_site_symmetry_1
_geom_angle_site_symmetry_3
N1 Pb1 N2 68.62(11) . .
N1 Pb1 N2 102.11(11) . 3_757
N2 Pb1 N2 93.21(10) . 3_757
N1 Pb1 Si1 33.48(8) . .
N2 Pb1 Si1 35.41(8) . .
N2 Pb1 Si1 102.59(7) 3_757 .
N1 Pb1 Pb1 84.36(8) . 3_757
N2 Pb1 Pb1 48.67(7) . 3_757
N2 Pb1 Pb1 44.54(7) 3_757 3_757
Si1 Pb1 Pb1 65.88(3) . 3_757
N1 Si1 N2 97.68(16) . .
N1 Si1 C13 116.5(2) . .
N2 Si1 C13 111.45(19) . .
N1 Si1 C14 112.48(19) . .
N2 Si1 C14 114.91(19) . .
C13 Si1 C14 104.3(2) . .
N1 Si1 Pb1 45.66(11) . .
N2 Si1 Pb1 52.46(11) . .
C13 Si1 Pb1 122.82(17) . .
C14 Si1 Pb1 132.81(16) . .
C1 N1 Si1 130.4(3) . .
C1 N1 Pb1 124.6(2) . .
Si1 N1 Pb1 100.86(15) . .
C15 N2 Si1 116.9(3) . .
C15 N2 Pb1 128.5(2) . .
Si1 N2 Pb1 92.13(13) . .
C15 N2 Pb1 119.1(2) . 3_757
Si1 N2 Pb1 107.42(14) . 3_757
Pb1 N2 Pb1 86.79(10) . 3_757
C2 C1 C6 118.6(4) . .
C2 C1 N1 120.9(3) . .
C6 C1 N1 120.4(3) . .
C3 C2 C1 119.4(4) . .
C3 C2 C10 118.1(4) . .
C1 C2 C10 122.5(4) . .
C4 C3 C2 122.0(4) . .
C4 C3 H3A 119.0 . .
C2 C3 H3A 119.0 . .
C5 C4 C3 119.3(4) . .
C5 C4 H4A 120.4 . .
C3 C4 H4A 120.4 . .
C4 C5 C6 121.9(4) . .
C4 C5 H5A 119.0 . .
C6 C5 H5A 119.0 . .
C5 C6 C1 118.8(4) . .
C5 C6 C7 118.7(4) . .
C1 C6 C7 122.6(4) . .
C6 C7 C9 111.5(4) . .
C6 C7 C8 111.4(4) . .
C9 C7 C8 110.5(4) . .
C6 C7 H7A 107.7 . .
C9 C7 H7A 107.7 . .
C8 C7 H7A 107.7 . .
C7 C8 H8A 109.5 . .
C7 C8 H8B 109.5 . .
H8A C8 H8B 109.5 . .
C7 C8 H8C 109.5 . .
H8A C8 H8C 109.5 . .
H8B C8 H8C 109.5 . .
C7 C9 H9A 109.5 . .
C7 C9 H9B 109.5 . .
H9A C9 H9B 109.5 . .
C7 C9 H9C 109.5 . .
H9A C9 H9C 109.5 . .
H9B C9 H9C 109.5 . .
C12 C10 C2 110.6(4) . .
C12 C10 C11 109.4(4) . .
C2 C10 C11 112.7(4) . .
C12 C10 H10A 108.0 . .
C2 C10 H10A 108.0 . .
C11 C10 H10A 108.0 . .
C10 C11 H11A 109.5 . .
C10 C11 H11B 109.5 . .
H11A C11 H11B 109.5 . .
C10 C11 H11C 109.5 . .
H11A C11 H11C 109.5 . .
H11B C11 H11C 109.5 . .
C10 C12 H12A 109.5 . .
C10 C12 H12B 109.5 . .
H12A C12 H12B 109.5 . .
C10 C12 H12C 109.5 . .
H12A C12 H12C 109.5 . .
H12B C12 H12C 109.5 . .
Si1 C13 H13A 109.5 . .
Si1 C13 H13B 109.5 . .
H13A C13 H13B 109.5 . .
Si1 C13 H13C 109.5 . .
H13A C13 H13C 109.5 . .
H13B C13 H13C 109.5 . .
Si1 C14 H14A 109.5 . .
Si1 C14 H14B 109.5 . .
H14A C14 H14B 109.5 . .
Si1 C14 H14C 109.5 . .
H14A C14 H14C 109.5 . .
H14B C14 H14C 109.5 . .
C20 C15 C16 117.9(4) . .
C20 C15 N2 122.3(4) . .
C16 C15 N2 119.7(3) . .
C17 C16 C15 119.0(4) . .
C17 C16 C24 116.8(4) . .
C15 C16 C24 124.2(4) . .
C18 C17 C16 122.3(5) . .
C18 C17 H17A 118.8 . .
C16 C17 H17A 118.8 . .
C19 C18 C17 118.7(4) . .
C19 C18 H18A 120.6 . .
C17 C18 H18A 120.6 . .
C18 C19 C20 122.9(4) . .
C18 C19 H19A 118.5 . .
C20 C19 H19A 118.5 . .
C19 C20 C15 119.2(4) . .
C19 C20 C21 116.4(4) . .
C15 C20 C21 124.4(4) . .
C22 C21 C20 112.3(4) . .
C22 C21 C23 110.5(4) . .
C20 C21 C23 113.2(4) . .
C22 C21 H21A 106.8 . .
C20 C21 H21A 106.8 . .
C23 C21 H21A 106.8 . .
C21 C22 H22A 109.5 . .
C21 C22 H22B 109.5 . .
H22A C22 H22B 109.5 . .
C21 C22 H22C 109.5 . .
H22A C22 H22C 109.5 . .
H22B C22 H22C 109.5 . .
C21 C23 H23A 109.5 . .
C21 C23 H23B 109.5 . .
H23A C23 H23B 109.5 . .
C21 C23 H23C 109.5 . .
H23A C23 H23C 109.5 . .
H23B C23 H23C 109.5 . .
C16 C24 C25 110.4(4) . .
C16 C24 C26 111.6(4) . .
C25 C24 C26 111.9(5) . .
C16 C24 H24A 107.6 . .
C25 C24 H24A 107.6 . .
C26 C24 H24A 107.6 . .
C24 C25 H25A 109.5 . .
C24 C25 H25B 109.5 . .
H25A C25 H25B 109.5 . .
C24 C25 H25C 109.5 . .
H25A C25 H25C 109.5 . .
H25B C25 H25C 109.5 . .
C24 C26 H26A 109.5 . .
C24 C26 H26B 109.5 . .
H26A C26 H26B 109.5 . .
C24 C26 H26C 109.5 . .
H26A C26 H26C 109.5 . .
H26B C26 H26C 109.5 . .

loop_
_geom_bond_atom_site_label_1
_geom_bond_atom_site_label_2
_geom_bond_distance
_geom_bond_site_symmetry_2
Pb1 N1 2.218(3) .
Pb1 N2 2.417(3) .
Pb1 N2 2.587(3) 3_757
Pb1 Si1 3.0457(14) .
Pb1 Pb1 3.4404(9) 3_757
Si1 N1 1.711(3) .
Si1 N2 1.766(3) .
Si1 C13 1.873(5) .
Si1 C14 1.875(5) .
N1 C1 1.438(5) .
N2 C15 1.468(5) .
N2 Pb1 2.587(3) 3_757
C1 C2 1.409(5) .
C1 C6 1.423(5) .
C2 C3 1.389(6) .
C2 C10 1.529(6) .
C3 C4 1.368(7) .
C3 H3A 0.9300 .
C4 C5 1.364(7) .
C4 H4A 0.9300 .
C5 C6 1.399(6) .
C5 H5A 0.9300 .
C6 C7 1.522(6) .
C7 C9 1.532(7) .
C7 C8 1.534(7) .
C7 H7A 0.9800 .
C8 H8A 0.9600 .
C8 H8B 0.9600 .
C8 H8C 0.9600 .
C9 H9A 0.9600 .
C9 H9B 0.9600 .
C9 H9C 0.9600 .
C10 C12 1.523(6) .
C10 C11 1.534(7) .
C10 H10A 0.9800 .
C11 H11A 0.9600 .
C11 H11B 0.9600 .
C11 H11C 0.9600 .
C12 H12A 0.9600 .
C12 H12B 0.9600 .
C12 H12C 0.9600 .
C13 H13A 0.9600 .
C13 H13B 0.9600 .
C13 H13C 0.9600 .
C14 H14A 0.9600 .
C14 H14B 0.9600 .
C14 H14C 0.9600 .
C15 C20 1.415(5) .
C15 C16 1.437(6) .
C16 C17 1.394(6) .
C16 C24 1.515(6) .
C17 C18 1.381(7) .
C17 H17A 0.9300 .
C18 C19 1.348(7) .
C18 H18A 0.9300 .
C19 C20 1.404(6) .
C19 H19A 0.9300 .
C20 C21 1.536(6) .
C21 C22 1.514(7) .
C21 C23 1.550(6) .
C21 H21A 0.9800 .
C22 H22A 0.9600 .
C22 H22B 0.9600 .
C22 H22C 0.9600 .
C23 H23A 0.9600 .
C23 H23B 0.9600 .
C23 H23C 0.9600 .
C24 C25 1.525(8) .
C24 C26 1.527(7) .
C24 H24A 0.9800 .
C25 H25A 0.9600 .
C25 H25B 0.9600 .
C25 H25C 0.9600 .
C26 H26A 0.9600 .
C26 H26B 0.9600 .
C26 H26C 0.9600 .
